data_1573904
loop_
_publ_author_name
'Cayuela-Castillo, Juan'
'Fern&#xe1;ndez-de-C&#xf3;rdova, Francisco J'
'See, Matthew S.'
'Fern&#xe1;ndez, Israel'
'R&#xed;os, Pablo'

_publ_section_title
;
 Stepwise alkyne insertion in Au(i) acetylides: influence of the
 nuclearity.
;
_journal_issue 11
_journal_name_full 'Chemical science'
_journal_page_first 4684
_journal_page_last 4694
_journal_paper_doi 10.1039/d4sc08227c
_journal_volume 16
_journal_year 2025
_chemical_formula_moiety 'C56 H76 Au2 N4, 4(C4 H8 O)'
_chemical_formula_sum 'C72 H108 Au2 N4 O4'
_chemical_formula_weight 1487.55
_chemical_properties_physical Air-sensitive,Moisture-sensitive
_space_group_crystal_system monoclinic
_space_group_IT_number 14
_space_group_name_Hall '-P 2yn'
_space_group_name_H-M_alt 'P 1 21/n 1'
_atom_sites_solution_hydrogens geom
_atom_sites_solution_primary dual
_audit_creation_date 2024-04-02
_audit_creation_method
;
Olex2 1.5
(compiled 2024.02.16 svn.r378c4104 for OlexSys, GUI svn.r6928)
;
_audit_update_record
;
2024-07-22 deposited with the CCDC.	2025-02-10 downloaded from the CCDC.
;
_cell_angle_alpha 90
_cell_angle_beta 101.8270(10)
_cell_angle_gamma 90
_cell_formula_units_Z 2
_cell_length_a 12.7986(5)
_cell_length_b 15.2227(5)
_cell_length_c 18.1384(7)
_cell_measurement_reflns_used 9865
_cell_measurement_temperature 193.00
_cell_measurement_theta_max 30.372
_cell_measurement_theta_min 2.553
_cell_volume 3458.9(2)
_computing_cell_refinement 'SAINT V8.40B (?, 2016)'
_computing_data_reduction 'SAINT V8.40B (?, 2016)'
_computing_molecular_graphics 'Olex2 1.5 (Dolomanov et al., 2009)'
_computing_publication_material 'Olex2 1.5 (Dolomanov et al., 2009)'
_computing_structure_refinement 'XL  (Sheldrick, 2008)'
_computing_structure_solution 'SHELXT 2018/2 (Sheldrick, 2018)'
_diffrn_ambient_temperature 193.00
_diffrn_detector_area_resol_mean 8
_diffrn_measured_fraction_theta_full 0.999
_diffrn_measured_fraction_theta_max 0.999
_diffrn_measurement_device 'four-circle diffractometer'
_diffrn_measurement_device_type 'Bruker D8 Quest CCD area detector'
_diffrn_measurement_method '\w and \f scans'
_diffrn_radiation_monochromator 'mirror optics'
_diffrn_radiation_type MoK\a
_diffrn_radiation_wavelength 0.71073
_diffrn_reflns_av_R_equivalents 0.0646
_diffrn_reflns_av_unetI/netI 0.0283
_diffrn_reflns_Laue_measured_fraction_full 0.999
_diffrn_reflns_Laue_measured_fraction_max 0.999
_diffrn_reflns_limit_h_max 18
_diffrn_reflns_limit_h_min -18
_diffrn_reflns_limit_k_max 21
_diffrn_reflns_limit_k_min -21
_diffrn_reflns_limit_l_max 25
_diffrn_reflns_limit_l_min -25
_diffrn_reflns_number 124529
_diffrn_reflns_point_group_measured_fraction_full 0.999
_diffrn_reflns_point_group_measured_fraction_max 0.999
_diffrn_reflns_theta_full 25.242
_diffrn_reflns_theta_max 30.533
_diffrn_reflns_theta_min 2.105
_diffrn_source 'microfocus sealed X-ray tube'
_diffrn_source_current 1.4
_diffrn_source_power 0.07
_diffrn_source_type 'Incoatec I\ms'
_diffrn_source_voltage 50.0
_exptl_absorpt_coefficient_mu 4.285
_exptl_absorpt_correction_T_max 0.7461
_exptl_absorpt_correction_T_min 0.5702
_exptl_absorpt_correction_type multi-scan
_exptl_absorpt_process_details
;
SADABS-2016/2 (Bruker,2016/2) was used for absorption correction.
wR2(int) was 0.1120 before and 0.0672 after correction.
The Ratio of minimum to maximum transmission is 0.7642.
The \l/2 correction factor is Not present.
;
_exptl_crystal_colour colourless
_exptl_crystal_colour_primary colourless
_exptl_crystal_density_diffrn 1.428
_exptl_crystal_description prism
_exptl_crystal_F_000 1516
_exptl_crystal_recrystallization_method 'Re-crystallisation from solvent: THF - pentane'
_exptl_crystal_size_max 0.15
_exptl_crystal_size_mid 0.1
_exptl_crystal_size_min 0.1
_refine_diff_density_max 0.849
_refine_diff_density_min -1.095
_refine_diff_density_rms 0.091
_refine_ls_extinction_method none
_refine_ls_goodness_of_fit_ref 1.063
_refine_ls_hydrogen_treatment constr
_refine_ls_matrix_type full
_refine_ls_number_parameters 397
_refine_ls_number_reflns 10582
_refine_ls_number_restraints 5
_refine_ls_restrained_S_all 1.064
_refine_ls_R_factor_all 0.0318
_refine_ls_R_factor_gt 0.0232
_refine_ls_shift/su_max 0.005
_refine_ls_shift/su_mean 0.000
_refine_ls_structure_factor_coef Fsqd
_refine_ls_weighting_details 'w=1/[\s^2^(Fo^2^)+(0.0130P)^2^+3.3002P] where P=(Fo^2^+2Fc^2^)/3'
_refine_ls_weighting_scheme calc
_refine_ls_wR_factor_gt 0.0477
_refine_ls_wR_factor_ref 0.0517
_reflns_Friedel_coverage 0.000
_reflns_number_gt 9148
_reflns_number_total 10582
_reflns_threshold_expression 'I > 2\s(I)'
_cod_data_source_file d4sc08227c6.cif
_cod_data_source_block pr0424a_0m
_cod_depositor_comments 'Adding full bibliography for 1573902--1573910.cif.'
_cod_database_code 1573904
_shelx_shelxl_version_number 2019/1
_shelx_space_group_comment
;
The symmetry employed for this shelxl refinement is uniquely defined
by the following loop, which should always be used as a source of
symmetry information in preference to the above space-group names.
They are only intended as comments.
;
_shelx_estimated_absorpt_t_max 0.674
_shelx_estimated_absorpt_t_min 0.566
_olex2_refinement_description
;
1. Fixed Uiso
 At 1.2 times of:
  All C(H) groups, All C(H,H) groups, All C(H,H,H,H) groups
 At 1.5 times of:
  All C(H,H,H) groups
2. Restrained distances
 C36-C35A \\sim C36-C35B
 with sigma of 0.02
 C33-C34A \\sim C33-C34B
 with sigma of 0.02
 C34A-C35A \\sim C34B-C35B
 with sigma of 0.02
 C36-C34A \\sim C36-C34B
 with sigma of 0.04
 C33-C35A \\sim C33-C35B
 with sigma of 0.04
3. Others
 Sof(H36C)=Sof(H36D)=Sof(H33C)=Sof(H33D)=Sof(C34B)=Sof(H34C)=Sof(H34D)=
 Sof(C35B)=Sof(H35C)=Sof(H35D)=1-FVAR(1)
 Sof(H36A)=Sof(H36B)=Sof(H33A)=Sof(H33B)=Sof(C34A)=Sof(H34A)=Sof(H34B)=
 Sof(C35A)=Sof(H35A)=Sof(H35B)=FVAR(1)
4.a Ternary CH refined with riding coordinates:
 C14(H14), C11(H11), C26(H26), C23(H23)
4.b Secondary CH2 refined with riding coordinates:
 C3(H3A,H3B), C4(H4A,H4B), C32(H32A,H32B), C29(H29A,H29B), C31(H31A,H31B),
 C30(H30A,H30B), C36(H36A,H36B), C36(H36C,H36D), C33(H33A,H33B), C33(H33C,H33D),
  C34A(H34A,H34B), C35A(H35A,H35B), C34B(H34C,H34D), C35B(H35C,H35D)
4.c Aromatic/amide H refined with riding coordinates:
 C20(H20), C21(H21), C19(H19), C8(H8), C7(H7), C9(H9)
4.d Idealised Me refined as rotating group:
 C24(H24A,H24B,H24C), C16(H16A,H16B,H16C), C12(H12A,H12B,H12C), C27(H27A,H27B,
 H27C), C25(H25A,H25B,H25C), C28(H28A,H28B,H28C), C13(H13A,H13B,H13C), C15(H15A,
 H15B,H15C)
;
_olex2_submission_special_instructions 'No special instructions were received'

loop_
_space_group_symop_operation_xyz
'x, y, z'
'-x+1/2, y+1/2, -z+1/2'
'-x, -y, -z'
'x-1/2, -y-1/2, z-1/2'

loop_
_atom_site_label
_atom_site_type_symbol
_atom_site_fract_x
_atom_site_fract_y
_atom_site_fract_z
_atom_site_U_iso_or_equiv
_atom_site_adp_type
_atom_site_occupancy
_atom_site_site_symmetry_order
_atom_site_calc_flag
_atom_site_refinement_flags_posn
_atom_site_refinement_flags_adp
_atom_site_refinement_flags_occupancy
_atom_site_disorder_assembly
_atom_site_disorder_group
Au1 Au 0.47729(2) 0.59924(2) 0.61193(2) 0.02384(3) Uani 1 1 d . . . . .
N2 N 0.38429(14) 0.73662(11) 0.69973(9) 0.0234(3) Uani 1 1 d . . . . .
N1 N 0.52808(14) 0.68005(11) 0.76670(9) 0.0227(3) Uani 1 1 d . . . . .
C2 C 0.46136(16) 0.67747(12) 0.69913(10) 0.0202(4) Uani 1 1 d . . . . .
C20 C 0.1263(2) 0.79398(18) 0.52429(14) 0.0423(6) Uani 1 1 d . . . . .
H20 H 0.067391 0.806908 0.484584 0.051 Uiso 1 1 calc R U . . .
C3 C 0.48904(19) 0.73749(14) 0.82088(12) 0.0282(4) Uani 1 1 d . . . . .
H3A H 0.545956 0.777310 0.846917 0.034 Uiso 1 1 calc R U . . .
H3B H 0.461387 0.702670 0.858836 0.034 Uiso 1 1 calc R U . . .
C21 C 0.2225(2) 0.83497(17) 0.52647(14) 0.0384(6) Uani 1 1 d . . . . .
H21 H 0.229664 0.875600 0.488054 0.046 Uiso 1 1 calc R U . . .
C4 C 0.40020(18) 0.78826(14) 0.77016(12) 0.0279(4) Uani 1 1 d . . . . .
H4A H 0.334644 0.789460 0.791146 0.034 Uiso 1 1 calc R U . . .
H4B H 0.422341 0.849241 0.762150 0.034 Uiso 1 1 calc R U . . .
C22 C 0.31009(19) 0.81751(15) 0.58465(12) 0.0292(4) Uani 1 1 d . . . . .
C5 C 0.61033(18) 0.61675(13) 0.79357(11) 0.0248(4) Uani 1 1 d . . . . .
C17 C 0.29676(17) 0.75533(13) 0.63855(11) 0.0243(4) Uani 1 1 d . . . . .
C6 C 0.5818(2) 0.53457(15) 0.81840(12) 0.0305(5) Uani 1 1 d . . . . .
C24 C 0.1963(3) 0.55269(19) 0.6664(2) 0.0558(8) Uani 1 1 d . . . . .
H24A H 0.137592 0.542371 0.623274 0.084 Uiso 1 1 calc R U . . .
H24B H 0.192696 0.509599 0.705940 0.084 Uiso 1 1 calc R U . . .
H24C H 0.264604 0.546709 0.650399 0.084 Uiso 1 1 calc R U . . .
C14 C 0.7449(2) 0.73038(16) 0.76945(16) 0.0389(6) Uani 1 1 d . . . . .
H14 H 0.687447 0.772400 0.775958 0.047 Uiso 1 1 calc R U . . .
C19 C 0.1142(2) 0.73417(18) 0.57923(16) 0.0407(6) Uani 1 1 d . . . . .
H19 H 0.046889 0.706875 0.577090 0.049 Uiso 1 1 calc R U . . .
C11 C 0.4672(2) 0.50806(16) 0.81563(15) 0.0387(5) Uani 1 1 d . . . . .
H11 H 0.419953 0.555807 0.789543 0.046 Uiso 1 1 calc R U . . .
C8 C 0.7695(2) 0.49928(18) 0.85155(16) 0.0450(6) Uani 1 1 d . . . . .
H8 H 0.824405 0.458538 0.871128 0.054 Uiso 1 1 calc R U . . .
C18 C 0.19923(18) 0.71338(15) 0.63762(13) 0.0316(5) Uani 1 1 d . . . . .
C7 C 0.6647(2) 0.47665(16) 0.84762(15) 0.0414(6) Uani 1 1 d . . . . .
H7 H 0.648213 0.420524 0.865099 0.050 Uiso 1 1 calc R U . . .
C26 C 0.4150(2) 0.86539(17) 0.58805(15) 0.0377(5) Uani 1 1 d . . . . .
H26 H 0.464997 0.846749 0.635303 0.045 Uiso 1 1 calc R U . . .
C1 C 0.49440(18) 0.52310(16) 0.52623(12) 0.0303(5) Uani 1 1 d . . . . .
C16 C 0.7456(3) 0.7261(2) 0.68557(18) 0.0573(8) Uani 1 1 d . . . . .
H16A H 0.804272 0.688366 0.677587 0.086 Uiso 1 1 calc R U . . .
H16B H 0.755278 0.785360 0.666871 0.086 Uiso 1 1 calc R U . . .
H16C H 0.677600 0.701959 0.658321 0.086 Uiso 1 1 calc R U . . .
C23 C 0.1871(2) 0.64498(17) 0.69683(17) 0.0410(6) Uani 1 1 d . . . . .
H23 H 0.247167 0.653390 0.741120 0.049 Uiso 1 1 calc R U . . .
O1 O 0.55028(19) 0.94612(18) 0.86299(16) 0.0695(7) Uani 1 1 d . . . . .
C12 C 0.4457(3) 0.4982(2) 0.8951(2) 0.0638(9) Uani 1 1 d . . . . .
H12A H 0.491486 0.451855 0.921892 0.096 Uiso 1 1 calc R U . . .
H12B H 0.370618 0.482517 0.891997 0.096 Uiso 1 1 calc R U . . .
H12C H 0.461125 0.553809 0.922330 0.096 Uiso 1 1 calc R U . . .
C27 C 0.4001(3) 0.9647(2) 0.5920(2) 0.0668(10) Uani 1 1 d . . . . .
H27A H 0.350498 0.984733 0.546623 0.100 Uiso 1 1 calc R U . . .
H27B H 0.469179 0.993962 0.595508 0.100 Uiso 1 1 calc R U . . .
H27C H 0.371171 0.979202 0.636555 0.100 Uiso 1 1 calc R U . . .
C10 C 0.71706(19) 0.64163(15) 0.79800(13) 0.0306(5) Uani 1 1 d . . . . .
C9 C 0.7958(2) 0.58072(18) 0.82730(16) 0.0412(6) Uani 1 1 d . . . . .
H9 H 0.868731 0.595448 0.830644 0.049 Uiso 1 1 calc R U . . .
C25 C 0.0828(3) 0.6556(3) 0.7242(2) 0.0710(11) Uani 1 1 d . . . . .
H25A H 0.022421 0.645784 0.682133 0.107 Uiso 1 1 calc R U . . .
H25B H 0.078722 0.715081 0.744036 0.107 Uiso 1 1 calc R U . . .
H25C H 0.080278 0.612648 0.764083 0.107 Uiso 1 1 calc R U . . .
C28 C 0.4655(3) 0.8403(3) 0.52172(19) 0.0599(8) Uani 1 1 d . . . . .
H28A H 0.474565 0.776410 0.520764 0.090 Uiso 1 1 calc R U . . .
H28B H 0.535250 0.868877 0.527197 0.090 Uiso 1 1 calc R U . . .
H28C H 0.419025 0.859482 0.474623 0.090 Uiso 1 1 calc R U . . .
C13 C 0.4397(3) 0.4233(2) 0.7704(2) 0.0592(9) Uani 1 1 d . . . . .
H13A H 0.454742 0.430875 0.719969 0.089 Uiso 1 1 calc R U . . .
H13B H 0.363894 0.409734 0.766270 0.089 Uiso 1 1 calc R U . . .
H13C H 0.483037 0.374917 0.796151 0.089 Uiso 1 1 calc R U . . .
C15 C 0.8510(3) 0.7675(2) 0.8128(2) 0.0579(8) Uani 1 1 d . . . . .
H15A H 0.909494 0.729015 0.805747 0.087 Uiso 1 1 calc R U . . .
H15B H 0.849364 0.770954 0.866485 0.087 Uiso 1 1 calc R U . . .
H15C H 0.861899 0.826391 0.793835 0.087 Uiso 1 1 calc R U . . .
C32 C 0.5997(3) 0.9399(3) 0.9395(2) 0.0647(9) Uani 1 1 d . . . . .
H32A H 0.568123 0.891377 0.963992 0.078 Uiso 1 1 calc R U . . .
H32B H 0.590948 0.995378 0.966091 0.078 Uiso 1 1 calc R U . . .
C29 C 0.6281(3) 0.9697(2) 0.8215(2) 0.0636(9) Uani 1 1 d . . . . .
H29A H 0.609431 1.026713 0.796024 0.076 Uiso 1 1 calc R U . . .
H29B H 0.631565 0.924674 0.782703 0.076 Uiso 1 1 calc R U . . .
C31 C 0.7148(3) 0.9226(3) 0.9412(3) 0.0799(12) Uani 1 1 d . . . . .
H31A H 0.728242 0.859351 0.934299 0.096 Uiso 1 1 calc R U . . .
H31B H 0.760471 0.943105 0.988886 0.096 Uiso 1 1 calc R U . . .
C30 C 0.7327(3) 0.9763(3) 0.8748(3) 0.0755(11) Uani 1 1 d . . . . .
H30A H 0.750146 1.038021 0.889498 0.091 Uiso 1 1 calc R U . . .
H30B H 0.790792 0.951181 0.852788 0.091 Uiso 1 1 calc R U . . .
O2 O 0.3459(3) 0.7426(3) 0.9557(2) 0.1062(11) Uani 1 1 d . . . . .
C36 C 0.3235(4) 0.8296(3) 0.9660(3) 0.1030(17) Uani 1 1 d D . . . .
H36A H 0.374757 0.868062 0.947349 0.124 Uiso 0.47(2) 1 calc R U P A 1
H36B H 0.327442 0.842191 1.020083 0.124 Uiso 0.47(2) 1 calc R U P A 1
H36C H 0.348128 0.866514 0.928034 0.124 Uiso 0.53(2) 1 calc R U P A 2
H36D H 0.359993 0.849312 1.016802 0.124 Uiso 0.53(2) 1 calc R U P A 2
C33 C 0.2493(5) 0.6966(4) 0.9464(5) 0.133(2) Uani 1 1 d D . . . .
H33A H 0.252195 0.651709 0.986267 0.159 Uiso 0.47(2) 1 calc R U P A 1
H33B H 0.232437 0.667341 0.896625 0.159 Uiso 0.47(2) 1 calc R U P A 1
H33C H 0.236912 0.675493 0.995533 0.159 Uiso 0.53(2) 1 calc R U P A 2
H33D H 0.249466 0.645484 0.912682 0.159 Uiso 0.53(2) 1 calc R U P A 2
C34A C 0.1676(9) 0.7661(9) 0.9523(9) 0.126(8) Uani 0.47(2) 1 d D . P A 1
H34A H 0.097252 0.752396 0.920132 0.151 Uiso 0.47(2) 1 calc R U P A 1
H34B H 0.159580 0.774557 1.004950 0.151 Uiso 0.47(2) 1 calc R U P A 1
C35A C 0.2178(9) 0.8434(9) 0.9240(7) 0.077(4) Uani 0.47(2) 1 d D . P A 1
H35A H 0.213921 0.840585 0.868929 0.092 Uiso 0.47(2) 1 calc R U P A 1
H35B H 0.187012 0.899522 0.937093 0.092 Uiso 0.47(2) 1 calc R U P A 1
C34B C 0.1650(7) 0.7614(9) 0.9121(9) 0.111(6) Uani 0.53(2) 1 d D . P A 2
H34C H 0.163131 0.771025 0.857855 0.133 Uiso 0.53(2) 1 calc R U P A 2
H34D H 0.093257 0.744311 0.919527 0.133 Uiso 0.53(2) 1 calc R U P A 2
C35B C 0.2077(10) 0.8368(13) 0.9578(14) 0.151(10) Uani 0.53(2) 1 d D . P A 2
H35C H 0.187260 0.834687 1.007578 0.181 Uiso 0.53(2) 1 calc R U P A 2
H35D H 0.181105 0.892390 0.932369 0.181 Uiso 0.53(2) 1 calc R U P A 2

loop_
_atom_site_aniso_label
_atom_site_aniso_U_11
_atom_site_aniso_U_22
_atom_site_aniso_U_33
_atom_site_aniso_U_23
_atom_site_aniso_U_13
_atom_site_aniso_U_12
Au1 0.02366(4) 0.02662(4) 0.02048(4) -0.00724(3) 0.00276(3) 0.00286(3)
N2 0.0247(9) 0.0264(8) 0.0176(7) -0.0045(6) 0.0007(6) 0.0048(7)
N1 0.0251(9) 0.0232(8) 0.0188(7) -0.0027(6) 0.0020(6) 0.0041(6)
C2 0.0214(9) 0.0215(8) 0.0177(8) -0.0025(7) 0.0042(7) -0.0001(7)
C20 0.0367(13) 0.0473(14) 0.0343(12) -0.0094(11) -0.0127(10) 0.0128(11)
C3 0.0347(12) 0.0293(10) 0.0190(9) -0.0066(8) 0.0016(8) 0.0045(9)
C21 0.0452(15) 0.0391(13) 0.0271(11) 0.0014(10) -0.0013(10) 0.0107(11)
C4 0.0317(11) 0.0286(10) 0.0225(9) -0.0086(8) 0.0031(8) 0.0057(9)
C22 0.0315(11) 0.0311(11) 0.0238(10) -0.0020(8) 0.0031(8) 0.0056(9)
C5 0.0286(10) 0.0241(9) 0.0199(9) -0.0018(7) 0.0009(8) 0.0056(8)
C17 0.0236(10) 0.0256(9) 0.0219(9) -0.0059(7) 0.0008(8) 0.0066(8)
C6 0.0386(13) 0.0261(10) 0.0257(10) 0.0004(8) 0.0039(9) 0.0035(9)
C24 0.0526(18) 0.0348(14) 0.082(2) 0.0005(14) 0.0194(17) -0.0028(13)
C14 0.0283(12) 0.0318(12) 0.0561(16) -0.0019(11) 0.0075(11) 0.0001(9)
C19 0.0265(12) 0.0429(14) 0.0485(15) -0.0114(12) -0.0021(10) -0.0010(10)
C11 0.0423(14) 0.0270(11) 0.0473(14) 0.0041(10) 0.0107(11) -0.0024(10)
C8 0.0450(15) 0.0395(13) 0.0448(15) 0.0004(11) -0.0044(12) 0.0194(12)
C18 0.0275(11) 0.0312(11) 0.0350(12) -0.0069(9) 0.0036(9) 0.0023(9)
C7 0.0540(17) 0.0281(11) 0.0388(13) 0.0052(10) 0.0019(12) 0.0091(11)
C26 0.0375(13) 0.0409(13) 0.0339(12) 0.0079(10) 0.0058(10) -0.0018(11)
C1 0.0262(11) 0.0377(12) 0.0262(10) -0.0128(9) 0.0031(8) 0.0023(9)
C16 0.063(2) 0.0547(18) 0.0538(18) 0.0113(15) 0.0099(15) -0.0151(15)
C23 0.0351(13) 0.0387(13) 0.0501(15) 0.0019(11) 0.0111(11) -0.0063(11)
O1 0.0475(13) 0.0744(17) 0.0822(18) 0.0140(14) 0.0030(12) -0.0053(12)
C12 0.079(2) 0.0598(19) 0.061(2) 0.0119(16) 0.0352(19) -0.0080(18)
C27 0.063(2) 0.0416(16) 0.096(3) -0.0068(17) 0.016(2) -0.0116(15)
C10 0.0285(11) 0.0298(11) 0.0312(11) -0.0034(9) 0.0011(9) 0.0036(9)
C9 0.0309(13) 0.0432(14) 0.0456(15) -0.0051(11) -0.0011(11) 0.0087(10)
C25 0.069(2) 0.063(2) 0.097(3) 0.016(2) 0.052(2) 0.0081(18)
C28 0.056(2) 0.075(2) 0.0547(19) 0.0043(17) 0.0263(16) -0.0040(17)
C13 0.0515(19) 0.0387(15) 0.083(2) -0.0101(15) 0.0020(17) -0.0093(13)
C15 0.0418(17) 0.0556(18) 0.075(2) -0.0123(16) 0.0074(15) -0.0136(14)
C32 0.067(2) 0.063(2) 0.067(2) -0.0089(18) 0.0203(19) -0.0051(18)
C29 0.066(2) 0.0513(18) 0.074(2) 0.0105(17) 0.0153(19) 0.0019(16)
C31 0.053(2) 0.095(3) 0.081(3) 0.016(2) -0.0117(19) -0.009(2)
C30 0.045(2) 0.071(2) 0.112(3) 0.009(2) 0.021(2) -0.0063(17)
O2 0.073(2) 0.111(3) 0.134(3) -0.021(2) 0.020(2) 0.0267(19)
C36 0.087(4) 0.088(3) 0.131(5) -0.040(3) 0.018(3) -0.010(3)
C33 0.128(5) 0.070(3) 0.208(8) 0.022(4) 0.052(6) -0.023(3)
C34A 0.072(7) 0.25(2) 0.064(8) -0.051(10) 0.037(6) -0.073(10)
C35A 0.087(8) 0.081(8) 0.067(6) 0.005(6) 0.024(6) 0.029(6)
C34B 0.048(5) 0.204(16) 0.078(8) 0.000(8) 0.010(5) -0.014(7)
C35B 0.101(12) 0.172(18) 0.17(2) -0.065(15) -0.004(11) 0.084(12)

loop_
_atom_type_symbol
_atom_type_description
_atom_type_scat_dispersion_real
_atom_type_scat_dispersion_imag
_atom_type_scat_source
C C 0.0033 0.0016 'International Tables Vol C Tables 4.2.6.8 and 6.1.1.4'
H H 0.0000 0.0000 'International Tables Vol C Tables 4.2.6.8 and 6.1.1.4'
Au Au -2.0133 8.8022 'International Tables Vol C Tables 4.2.6.8 and 6.1.1.4'
N N 0.0061 0.0033 'International Tables Vol C Tables 4.2.6.8 and 6.1.1.4'
O O 0.0106 0.0060 'International Tables Vol C Tables 4.2.6.8 and 6.1.1.4'

loop_
_geom_angle_atom_site_label_1
_geom_angle_atom_site_label_2
_geom_angle_atom_site_label_3
_geom_angle
_geom_angle_site_symmetry_1
_geom_angle_site_symmetry_3
_geom_angle_publ_flag
C1 Au1 C2 179.38(9) . . ?
C2 N2 C4 113.20(16) . . ?
C2 N2 C17 126.00(16) . . ?
C17 N2 C4 120.69(16) . . ?
C2 N1 C3 112.71(16) . . ?
C2 N1 C5 125.07(16) . . ?
C5 N1 C3 119.71(16) . . ?
N2 C2 Au1 126.54(14) . . ?
N2 C2 N1 107.75(16) . . ?
N1 C2 Au1 125.70(14) . . ?
C21 C20 H20 119.7 . . ?
C21 C20 C19 120.7(2) . . ?
C19 C20 H20 119.7 . . ?
N1 C3 H3A 111.3 . . ?
N1 C3 H3B 111.3 . . ?
N1 C3 C4 102.21(16) . . ?
H3A C3 H3B 109.2 . . ?
C4 C3 H3A 111.3 . . ?
C4 C3 H3B 111.3 . . ?
C20 C21 H21 119.6 . . ?
C20 C21 C22 120.7(2) . . ?
C22 C21 H21 119.6 . . ?
N2 C4 C3 101.91(16) . . ?
N2 C4 H4A 111.4 . . ?
N2 C4 H4B 111.4 . . ?
C3 C4 H4A 111.4 . . ?
C3 C4 H4B 111.4 . . ?
H4A C4 H4B 109.3 . . ?
C21 C22 C26 120.3(2) . . ?
C17 C22 C21 117.6(2) . . ?
C17 C22 C26 122.1(2) . . ?
C6 C5 N1 119.1(2) . . ?
C6 C5 C10 122.4(2) . . ?
C10 C5 N1 118.36(19) . . ?
C22 C17 N2 119.22(19) . . ?
C22 C17 C18 122.5(2) . . ?
C18 C17 N2 118.2(2) . . ?
C5 C6 C11 122.8(2) . . ?
C7 C6 C5 117.2(2) . . ?
C7 C6 C11 120.0(2) . . ?
H24A C24 H24B 109.5 . . ?
H24A C24 H24C 109.5 . . ?
H24B C24 H24C 109.5 . . ?
C23 C24 H24A 109.5 . . ?
C23 C24 H24B 109.5 . . ?
C23 C24 H24C 109.5 . . ?
C16 C14 H14 107.4 . . ?
C16 C14 C15 110.0(2) . . ?
C10 C14 H14 107.4 . . ?
C10 C14 C16 110.7(2) . . ?
C10 C14 C15 113.6(2) . . ?
C15 C14 H14 107.4 . . ?
C20 C19 H19 119.5 . . ?
C20 C19 C18 120.9(2) . . ?
C18 C19 H19 119.5 . . ?
C6 C11 H11 108.0 . . ?
C6 C11 C12 110.8(2) . . ?
C6 C11 C13 110.9(2) . . ?
C12 C11 H11 108.0 . . ?
C12 C11 C13 110.9(3) . . ?
C13 C11 H11 108.0 . . ?
C7 C8 H8 119.7 . . ?
C7 C8 C9 120.6(2) . . ?
C9 C8 H8 119.7 . . ?
C17 C18 C23 121.5(2) . . ?
C19 C18 C17 117.5(2) . . ?
C19 C18 C23 121.0(2) . . ?
C6 C7 H7 119.4 . . ?
C8 C7 C6 121.3(2) . . ?
C8 C7 H7 119.4 . . ?
C22 C26 H26 107.7 . . ?
C22 C26 C27 111.1(2) . . ?
C22 C26 C28 111.2(2) . . ?
C27 C26 H26 107.7 . . ?
C28 C26 H26 107.7 . . ?
C28 C26 C27 111.2(3) . . ?
C1 C1 Au1 179.5(3) 3_666 . ?
C14 C16 H16A 109.5 . . ?
C14 C16 H16B 109.5 . . ?
C14 C16 H16C 109.5 . . ?
H16A C16 H16B 109.5 . . ?
H16A C16 H16C 109.5 . . ?
H16B C16 H16C 109.5 . . ?
C24 C23 C18 110.3(2) . . ?
C24 C23 H23 107.8 . . ?
C24 C23 C25 110.7(3) . . ?
C18 C23 H23 107.8 . . ?
C25 C23 C18 112.3(2) . . ?
C25 C23 H23 107.8 . . ?
C32 O1 C29 108.6(3) . . ?
C11 C12 H12A 109.5 . . ?
C11 C12 H12B 109.5 . . ?
C11 C12 H12C 109.5 . . ?
H12A C12 H12B 109.5 . . ?
H12A C12 H12C 109.5 . . ?
H12B C12 H12C 109.5 . . ?
C26 C27 H27A 109.5 . . ?
C26 C27 H27B 109.5 . . ?
C26 C27 H27C 109.5 . . ?
H27A C27 H27B 109.5 . . ?
H27A C27 H27C 109.5 . . ?
H27B C27 H27C 109.5 . . ?
C5 C10 C14 121.0(2) . . ?
C9 C10 C5 117.5(2) . . ?
C9 C10 C14 121.4(2) . . ?
C8 C9 C10 121.0(3) . . ?
C8 C9 H9 119.5 . . ?
C10 C9 H9 119.5 . . ?
C23 C25 H25A 109.5 . . ?
C23 C25 H25B 109.5 . . ?
C23 C25 H25C 109.5 . . ?
H25A C25 H25B 109.5 . . ?
H25A C25 H25C 109.5 . . ?
H25B C25 H25C 109.5 . . ?
C26 C28 H28A 109.5 . . ?
C26 C28 H28B 109.5 . . ?
C26 C28 H28C 109.5 . . ?
H28A C28 H28B 109.5 . . ?
H28A C28 H28C 109.5 . . ?
H28B C28 H28C 109.5 . . ?
C11 C13 H13A 109.5 . . ?
C11 C13 H13B 109.5 . . ?
C11 C13 H13C 109.5 . . ?
H13A C13 H13B 109.5 . . ?
H13A C13 H13C 109.5 . . ?
H13B C13 H13C 109.5 . . ?
C14 C15 H15A 109.5 . . ?
C14 C15 H15B 109.5 . . ?
C14 C15 H15C 109.5 . . ?
H15A C15 H15B 109.5 . . ?
H15A C15 H15C 109.5 . . ?
H15B C15 H15C 109.5 . . ?
O1 C32 H32A 110.5 . . ?
O1 C32 H32B 110.5 . . ?
O1 C32 C31 106.0(3) . . ?
H32A C32 H32B 108.7 . . ?
C31 C32 H32A 110.5 . . ?
C31 C32 H32B 110.5 . . ?
O1 C29 H29A 110.1 . . ?
O1 C29 H29B 110.1 . . ?
O1 C29 C30 108.1(3) . . ?
H29A C29 H29B 108.4 . . ?
C30 C29 H29A 110.1 . . ?
C30 C29 H29B 110.1 . . ?
C32 C31 H31A 111.5 . . ?
C32 C31 H31B 111.5 . . ?
C32 C31 C30 101.4(3) . . ?
H31A C31 H31B 109.3 . . ?
C30 C31 H31A 111.5 . . ?
C30 C31 H31B 111.5 . . ?
C29 C30 C31 102.6(3) . . ?
C29 C30 H30A 111.2 . . ?
C29 C30 H30B 111.2 . . ?
C31 C30 H30A 111.2 . . ?
C31 C30 H30B 111.2 . . ?
H30A C30 H30B 109.2 . . ?
C36 O2 C33 107.1(4) . . ?
O2 C36 H36A 110.6 . . ?
O2 C36 H36B 110.6 . . ?
O2 C36 H36C 110.3 . . ?
O2 C36 H36D 110.3 . . ?
O2 C36 C35A 105.7(7) . . ?
O2 C36 C35B 107.1(8) . . ?
H36A C36 H36B 108.7 . . ?
H36C C36 H36D 108.6 . . ?
C35A C36 H36A 110.6 . . ?
C35A C36 H36B 110.6 . . ?
C35B C36 H36C 110.3 . . ?
C35B C36 H36D 110.3 . . ?
O2 C33 H33A 110.9 . . ?
O2 C33 H33B 110.9 . . ?
O2 C33 H33C 110.7 . . ?
O2 C33 H33D 110.7 . . ?
O2 C33 C34A 104.3(6) . . ?
O2 C33 C34B 105.3(6) . . ?
H33A C33 H33B 108.9 . . ?
H33C C33 H33D 108.8 . . ?
C34A C33 H33A 110.9 . . ?
C34A C33 H33B 110.9 . . ?
C34B C33 H33C 110.7 . . ?
C34B C33 H33D 110.7 . . ?
C33 C34A H34A 111.7 . . ?
C33 C34A H34B 111.7 . . ?
H34A C34A H34B 109.5 . . ?
C35A C34A C33 100.2(8) . . ?
C35A C34A H34A 111.7 . . ?
C35A C34A H34B 111.7 . . ?
C36 C35A C34A 97.3(8) . . ?
C36 C35A H35A 112.3 . . ?
C36 C35A H35B 112.3 . . ?
C34A C35A H35A 112.3 . . ?
C34A C35A H35B 112.3 . . ?
H35A C35A H35B 109.9 . . ?
C33 C34B H34C 112.3 . . ?
C33 C34B H34D 112.3 . . ?
H34C C34B H34D 109.9 . . ?
C35B C34B C33 97.4(11) . . ?
C35B C34B H34C 112.3 . . ?
C35B C34B H34D 112.3 . . ?
C36 C35B H35C 110.8 . . ?
C36 C35B H35D 110.8 . . ?
C34B C35B C36 104.6(10) . . ?
C34B C35B H35C 110.8 . . ?
C34B C35B H35D 110.8 . . ?
H35C C35B H35D 108.9 . . ?

loop_
_geom_bond_atom_site_label_1
_geom_bond_atom_site_label_2
_geom_bond_distance
_geom_bond_site_symmetry_2
_geom_bond_publ_flag
Au1 C2 2.0233(18) . ?
Au1 C1 1.987(2) . ?
N2 C2 1.337(3) . ?
N2 C4 1.478(2) . ?
N2 C17 1.435(3) . ?
N1 C2 1.343(2) . ?
N1 C3 1.477(3) . ?
N1 C5 1.437(3) . ?
C20 H20 0.9500 . ?
C20 C21 1.375(4) . ?
C20 C19 1.382(4) . ?
C3 H3A 0.9900 . ?
C3 H3B 0.9900 . ?
C3 C4 1.519(3) . ?
C21 H21 0.9500 . ?
C21 C22 1.398(3) . ?
C4 H4A 0.9900 . ?
C4 H4B 0.9900 . ?
C22 C17 1.396(3) . ?
C22 C26 1.517(3) . ?
C5 C6 1.403(3) . ?
C5 C10 1.404(3) . ?
C17 C18 1.399(3) . ?
C6 C11 1.513(4) . ?
C6 C7 1.398(3) . ?
C24 H24A 0.9800 . ?
C24 H24B 0.9800 . ?
C24 H24C 0.9800 . ?
C24 C23 1.523(4) . ?
C14 H14 1.0000 . ?
C14 C16 1.525(4) . ?
C14 C10 1.515(3) . ?
C14 C15 1.530(4) . ?
C19 H19 0.9500 . ?
C19 C18 1.391(3) . ?
C11 H11 1.0000 . ?
C11 C12 1.529(4) . ?
C11 C13 1.531(4) . ?
C8 H8 0.9500 . ?
C8 C7 1.372(4) . ?
C8 C9 1.380(4) . ?
C18 C23 1.527(4) . ?
C7 H7 0.9500 . ?
C26 H26 1.0000 . ?
C26 C27 1.528(4) . ?
C26 C28 1.526(4) . ?
C1 C1 1.215(4) 3_666 ?
C16 H16A 0.9800 . ?
C16 H16B 0.9800 . ?
C16 H16C 0.9800 . ?
C23 H23 1.0000 . ?
C23 C25 1.525(4) . ?
O1 C32 1.405(4) . ?
O1 C29 1.411(4) . ?
C12 H12A 0.9800 . ?
C12 H12B 0.9800 . ?
C12 H12C 0.9800 . ?
C27 H27A 0.9800 . ?
C27 H27B 0.9800 . ?
C27 H27C 0.9800 . ?
C10 C9 1.392(3) . ?
C9 H9 0.9500 . ?
C25 H25A 0.9800 . ?
C25 H25B 0.9800 . ?
C25 H25C 0.9800 . ?
C28 H28A 0.9800 . ?
C28 H28B 0.9800 . ?
C28 H28C 0.9800 . ?
C13 H13A 0.9800 . ?
C13 H13B 0.9800 . ?
C13 H13C 0.9800 . ?
C15 H15A 0.9800 . ?
C15 H15B 0.9800 . ?
C15 H15C 0.9800 . ?
C32 H32A 0.9900 . ?
C32 H32B 0.9900 . ?
C32 C31 1.491(5) . ?
C29 H29A 0.9900 . ?
C29 H29B 0.9900 . ?
C29 C30 1.486(5) . ?
C31 H31A 0.9900 . ?
C31 H31B 0.9900 . ?
C31 C30 1.511(6) . ?
C30 H30A 0.9900 . ?
C30 H30B 0.9900 . ?
O2 C36 1.375(6) . ?
O2 C33 1.401(6) . ?
C36 H36A 0.9900 . ?
C36 H36B 0.9900 . ?
C36 H36C 0.9900 . ?
C36 H36D 0.9900 . ?
C36 C35A 1.426(12) . ?
C36 C35B 1.463(13) . ?
C33 H33A 0.9900 . ?
C33 H33B 0.9900 . ?
C33 H33C 0.9900 . ?
C33 H33D 0.9900 . ?
C33 C34A 1.506(13) . ?
C33 C34B 1.499(11) . ?
C34A H34A 0.9900 . ?
C34A H34B 0.9900 . ?
C34A C35A 1.482(13) . ?
C35A H35A 0.9900 . ?
C35A H35B 0.9900 . ?
C34B H34C 0.9900 . ?
C34B H34D 0.9900 . ?
C34B C35B 1.456(15) . ?
C35B H35C 0.9900 . ?
C35B H35D 0.9900 . ?

loop_
_geom_torsion_atom_site_label_1
_geom_torsion_atom_site_label_2
_geom_torsion_atom_site_label_3
_geom_torsion_atom_site_label_4
_geom_torsion
_geom_torsion_site_symmetry_1
_geom_torsion_site_symmetry_2
_geom_torsion_site_symmetry_3
_geom_torsion_site_symmetry_4
_geom_torsion_publ_flag
N2 C17 C18 C19 178.08(19) . . . . ?
N2 C17 C18 C23 -3.9(3) . . . . ?
N1 C3 C4 N2 14.0(2) . . . . ?
N1 C5 C6 C11 2.2(3) . . . . ?
N1 C5 C6 C7 -176.8(2) . . . . ?
N1 C5 C10 C14 -4.8(3) . . . . ?
N1 C5 C10 C9 177.2(2) . . . . ?
C2 N2 C4 C3 -11.7(2) . . . . ?
C2 N2 C17 C22 -87.4(3) . . . . ?
C2 N2 C17 C18 95.9(3) . . . . ?
C2 N1 C3 C4 -13.6(2) . . . . ?
C2 N1 C5 C6 -76.1(3) . . . . ?
C2 N1 C5 C10 107.5(2) . . . . ?
C20 C21 C22 C17 1.9(3) . . . . ?
C20 C21 C22 C26 -177.9(2) . . . . ?
C20 C19 C18 C17 0.1(4) . . . . ?
C20 C19 C18 C23 -177.9(2) . . . . ?
C3 N1 C2 Au1 -174.28(15) . . . . ?
C3 N1 C2 N2 6.8(2) . . . . ?
C3 N1 C5 C6 84.5(2) . . . . ?
C3 N1 C5 C10 -91.8(2) . . . . ?
C21 C20 C19 C18 -0.6(4) . . . . ?
C21 C22 C17 N2 -179.06(19) . . . . ?
C21 C22 C17 C18 -2.4(3) . . . . ?
C21 C22 C26 C27 58.4(3) . . . . ?
C21 C22 C26 C28 -66.1(3) . . . . ?
C4 N2 C2 Au1 -175.33(15) . . . . ?
C4 N2 C2 N1 3.6(2) . . . . ?
C4 N2 C17 C22 88.5(2) . . . . ?
C4 N2 C17 C18 -88.2(2) . . . . ?
C22 C17 C18 C19 1.4(3) . . . . ?
C22 C17 C18 C23 179.4(2) . . . . ?
C5 N1 C2 Au1 -12.4(3) . . . . ?
C5 N1 C2 N2 168.59(19) . . . . ?
C5 N1 C3 C4 -176.51(18) . . . . ?
C5 C6 C11 C12 -113.0(3) . . . . ?
C5 C6 C11 C13 123.4(3) . . . . ?
C5 C6 C7 C8 -0.2(4) . . . . ?
C5 C10 C9 C8 -0.5(4) . . . . ?
C17 N2 C2 Au1 0.8(3) . . . . ?
C17 N2 C2 N1 179.79(19) . . . . ?
C17 N2 C4 C3 171.92(19) . . . . ?
C17 C22 C26 C27 -121.5(3) . . . . ?
C17 C22 C26 C28 114.1(3) . . . . ?
C17 C18 C23 C24 -97.8(3) . . . . ?
C17 C18 C23 C25 138.2(3) . . . . ?
C6 C5 C10 C14 179.0(2) . . . . ?
C6 C5 C10 C9 1.0(3) . . . . ?
C14 C10 C9 C8 -178.5(3) . . . . ?
C19 C20 C21 C22 -0.5(4) . . . . ?
C19 C18 C23 C24 80.1(3) . . . . ?
C19 C18 C23 C25 -43.9(4) . . . . ?
C11 C6 C7 C8 -179.3(2) . . . . ?
C7 C6 C11 C12 66.1(3) . . . . ?
C7 C6 C11 C13 -57.5(3) . . . . ?
C7 C8 C9 C10 -0.3(4) . . . . ?
C26 C22 C17 N2 0.8(3) . . . . ?
C26 C22 C17 C18 177.4(2) . . . . ?
C16 C14 C10 C5 -86.7(3) . . . . ?
C16 C14 C10 C9 91.2(3) . . . . ?
O1 C32 C31 C30 35.6(4) . . . . ?
O1 C29 C30 C31 20.6(4) . . . . ?
C10 C5 C6 C11 178.4(2) . . . . ?
C10 C5 C6 C7 -0.6(3) . . . . ?
C9 C8 C7 C6 0.7(4) . . . . ?
C15 C14 C10 C5 149.0(2) . . . . ?
C15 C14 C10 C9 -33.1(4) . . . . ?
C32 O1 C29 C30 1.6(4) . . . . ?
C32 C31 C30 C29 -33.3(4) . . . . ?
C29 O1 C32 C31 -23.8(4) . . . . ?
O2 C36 C35A C34A 48.4(11) . . . . ?
O2 C36 C35B C34B -24(2) . . . . ?
O2 C33 C34A C35A 29.0(12) . . . . ?
O2 C33 C34B C35B -41.6(18) . . . . ?
C36 O2 C33 C34A 0.1(9) . . . . ?
C36 O2 C33 C34B 29.0(10) . . . . ?
C33 O2 C36 C35A -31.2(8) . . . . ?
C33 O2 C36 C35B -3.6(13) . . . . ?
C33 C34A C35A C36 -45.5(13) . . . . ?
C33 C34B C35B C36 38(2) . . . . ?
